data_1554844
loop_
_publ_author_name
'Devillard, Marc'
'Regnier, Vianney'
'Pecaut, Jacques'
'Martin, David'

_publ_section_title
;
 Stable dicationic dioxoliums and fate of their dioxolyl radicals
;
_journal_issue 18
_journal_name_full 'Organic Chemistry Frontiers'
_journal_page_first 3184
_journal_paper_doi 10.1039/C9QO00298G
_journal_volume 6
_journal_year 2019
_chemical_formula_moiety 'C17 H23 Cl2 N2 O2, F6 P'
_chemical_formula_sum 'C17 H23 Cl2 F6 N2 O2 P'
_chemical_formula_weight 503.24
_space_group_crystal_system monoclinic
_space_group_IT_number 14
_space_group_name_Hall '-P 2ybc'
_space_group_name_H-M_alt 'P 1 21/c 1'
_atom_sites_solution_hydrogens difmap
_audit_creation_date 2017-12-15
_audit_creation_method
;
Olex2 1.2
(compiled 2015.09.30 svn.r3233 for OlexSys, GUI svn.r5103)
;
_audit_update_record
;
2019-02-21 deposited with the CCDC.	2019-03-18 downloaded from the CCDC.
;
_cell_angle_alpha 90
_cell_angle_beta 102.138(4)
_cell_angle_gamma 90
_cell_formula_units_Z 4
_cell_length_a 11.8795(5)
_cell_length_b 14.5176(5)
_cell_length_c 12.6593(6)
_cell_measurement_reflns_used 3333
_cell_measurement_temperature 149(2)
_cell_measurement_theta_max 32.2920
_cell_measurement_theta_min 3.2500
_cell_volume 2134.44(16)
_computing_cell_refinement 'CrysAlisPro 1.171.38.41r (Rigaku OD, 2015)'
_computing_data_collection 'CrysAlisPro 1.171.38.41r (Rigaku OD, 2015)'
_computing_data_reduction 'CrysAlisPro 1.171.38.41r (Rigaku OD, 2015)'
_computing_molecular_graphics 'Olex2 (Dolomanov et al., 2009)'
_computing_publication_material 'Olex2 (Dolomanov et al., 2009)'
_computing_structure_refinement 'ShelXL (Sheldrick, 2015)'
_computing_structure_solution 'ShelXT (Sheldrick, 2015)'
_diffrn_ambient_environment N~2~
_diffrn_ambient_temperature 149(2)
_diffrn_detector 'CCD plate'
_diffrn_detector_area_resol_mean 15.9653
_diffrn_detector_type Sapphire3
_diffrn_measured_fraction_theta_full 0.998
_diffrn_measured_fraction_theta_max 0.996
_diffrn_measurement_details
;
List of Runs (angles in degrees, time in seconds):

  # Type    Start    End  Width  t~exp~   \w     \q     \k     \f   Frames
#--------------------------------------------------------------------------
  1  \w     -4.00  96.00   1.00    1.00    --   25.87  77.00 -90.00  100
  2  \w    -71.00  46.00   1.00    1.00    --  -27.28  19.00  90.00  117
  3  \w   -103.00 -63.00   1.00    1.00    --  -27.28-178.00 120.00   40
;
_diffrn_measurement_device 'four-circle diffractometer'
_diffrn_measurement_device_type 'Xcalibur, Sapphire3'
_diffrn_measurement_method '\w scans'
_diffrn_orient_matrix_type 'CrysAlisPro convention (1999,Acta A55,543-557)'
_diffrn_orient_matrix_UB_11 0.0122701000
_diffrn_orient_matrix_UB_12 -0.0284486000
_diffrn_orient_matrix_UB_13 -0.0416661000
_diffrn_orient_matrix_UB_21 -0.0581052000
_diffrn_orient_matrix_UB_22 -0.0149717000
_diffrn_orient_matrix_UB_23 -0.0123920000
_diffrn_orient_matrix_UB_31 -0.0140860000
_diffrn_orient_matrix_UB_32 0.0367733000
_diffrn_orient_matrix_UB_33 -0.0374288000
_diffrn_radiation_monochromator graphite
_diffrn_radiation_probe x-ray
_diffrn_radiation_type MoK\a
_diffrn_radiation_wavelength 0.71073
_diffrn_reflns_av_R_equivalents 0.0221
_diffrn_reflns_av_unetI/netI 0.0374
_diffrn_reflns_Laue_measured_fraction_full 0.998
_diffrn_reflns_Laue_measured_fraction_max 0.996
_diffrn_reflns_limit_h_max 12
_diffrn_reflns_limit_h_min -16
_diffrn_reflns_limit_k_max 20
_diffrn_reflns_limit_k_min -20
_diffrn_reflns_limit_l_max 14
_diffrn_reflns_limit_l_min -18
_diffrn_reflns_number 13114
_diffrn_reflns_point_group_measured_fraction_full 0.998
_diffrn_reflns_point_group_measured_fraction_max 0.996
_diffrn_reflns_theta_full 26.000
_diffrn_reflns_theta_max 30.507
_diffrn_reflns_theta_min 2.162
_diffrn_source 'fine-focus sealed X-ray tube'
_diffrn_source_type 'Enhance (Mo) X-ray Source'
_exptl_absorpt_coefficient_mu 0.448
_exptl_absorpt_correction_T_max 0.970
_exptl_absorpt_correction_T_min 0.954
_exptl_absorpt_correction_type analytical
_exptl_absorpt_process_details
;
CrysAlisPro 1.171.38.41r (Rigaku Oxford Diffraction, 2015)
Analytical numeric absorption correction using a multifaceted crystal
			model based on expressions derived by R.C. Clark & J.S. Reid.
(Clark, R. C. & Reid, J. S. (1995). Acta Cryst. A51, 887-897)
Empirical absorption correction using spherical harmonics,
 implemented in SCALE3 ABSPACK scaling algorithm.
;
_exptl_crystal_colour 'translucent intense orange'
_exptl_crystal_density_diffrn 1.566
_exptl_crystal_description prism
_exptl_crystal_F_000 1032
_exptl_crystal_size_max 0.712
_exptl_crystal_size_mid 0.532
_exptl_crystal_size_min 0.428
_refine_diff_density_max 0.419
_refine_diff_density_min -0.377
_refine_diff_density_rms 0.059
_refine_ls_extinction_method none
_refine_ls_goodness_of_fit_ref 1.035
_refine_ls_hydrogen_treatment refall
_refine_ls_matrix_type full
_refine_ls_number_parameters 400
_refine_ls_number_reflns 6476
_refine_ls_number_restraints 60
_refine_ls_restrained_S_all 1.048
_refine_ls_R_factor_all 0.0571
_refine_ls_R_factor_gt 0.0400
_refine_ls_shift/su_max 0.001
_refine_ls_shift/su_mean 0.000
_refine_ls_structure_factor_coef Fsqd
_refine_ls_weighting_details 'w=1/[\s^2^(Fo^2^)+(0.0388P)^2^+0.8596P] where P=(Fo^2^+2Fc^2^)/3'
_refine_ls_weighting_scheme calc
_refine_ls_wR_factor_gt 0.0888
_refine_ls_wR_factor_ref 0.0979
_reflns_Friedel_coverage 0.000
_reflns_number_gt 5109
_reflns_number_total 6476
_reflns_threshold_expression 'I > 2\s(I)'
_cod_data_source_file c9qo00298g2.cif
_cod_data_source_block 3d
_cod_original_cell_volume 2134.45(15)
_cod_database_code 1554844
_chemical_oxdiff_formula 'O2 Cl2 N2 C17 H30'
_shelx_space_group_comment
;
The symmetry employed for this shelxl refinement is uniquely defined
by the following loop, which should always be used as a source of
symmetry information in preference to the above space-group names.
They are only intended as comments.
;
_reflns_odcompleteness_completeness 99.42
_reflns_odcompleteness_iscentric 1
_reflns_odcompleteness_theta 30.44
_olex2_refinement_description
;
1. Uiso/Uaniso restraints and constraints
Uanis(F1) \\sim Ueq, Uanis(F2) \\sim Ueq, Uanis(F3) \\sim Ueq, Uanis(F4) \\sim
Ueq, Uanis(F5) \\sim Ueq, Uanis(F6) \\sim Ueq, Uanis(F3B) \\sim Ueq, Uanis(F4B)
\\sim Ueq, Uanis(F5B) \\sim Ueq, Uanis(F6B) \\sim Ueq: with sigma of 0.01 and
sigma for terminal atoms of 0.01
2. Others
 Sof(F3B)=Sof(F4B)=Sof(F5B)=Sof(F6B)=1-FVAR(1)
 Sof(F3)=Sof(F4)=Sof(F5)=Sof(F6)=FVAR(1)
;
_shelx_shelxl_version_number 2016/6
_olex2_date_sample_data_collection 2017-12-15
_olex2_submission_special_instructions 'No special instructions were received'
_oxdiff_exptl_absorpt_empirical_details
;
Empirical correction (ABSPACK) includes:
- Absorption correction using spherical harmonics
- Frame scaling
;
_oxdiff_exptl_absorpt_empirical_full_max 1.054
_oxdiff_exptl_absorpt_empirical_full_min 0.950

loop_
_space_group_symop_operation_xyz
'x, y, z'
'-x, y+1/2, -z+1/2'
'-x, -y, -z'
'x, -y-1/2, z-1/2'

loop_
_atom_site_label
_atom_site_type_symbol
_atom_site_fract_x
_atom_site_fract_y
_atom_site_fract_z
_atom_site_U_iso_or_equiv
_atom_site_adp_type
_atom_site_occupancy
_atom_site_site_symmetry_order
_atom_site_calc_flag
_atom_site_refinement_flags_adp
_atom_site_refinement_flags_occupancy
_atom_site_disorder_assembly
_atom_site_disorder_group
Cl1 Cl 0.51956(3) 0.63607(3) 0.48129(3) 0.02460(9) Uani 1 1 d . . . .
Cl2 Cl 0.20365(4) 0.42723(3) 0.23125(4) 0.03301(11) Uani 1 1 d . . . .
O1 O 0.43567(9) 0.50966(7) 0.30670(8) 0.0191(2) Uani 1 1 d . . . .
O2 O 0.39467(11) 0.62630(8) 0.18797(10) 0.0307(3) Uani 1 1 d . . . .
N1 N 0.32122(11) 0.59790(8) 0.52919(10) 0.0198(2) Uani 1 1 d . . . .
N2 N 0.14861(12) 0.58506(9) 0.30055(11) 0.0228(3) Uani 1 1 d . . . .
C1 C 0.38235(13) 0.58949(9) 0.45303(12) 0.0179(3) Uani 1 1 d . . . .
C2 C 0.34887(13) 0.54396(9) 0.35585(12) 0.0185(3) Uani 1 1 d . . . .
C3 C 0.23372(14) 0.52756(10) 0.30264(12) 0.0204(3) Uani 1 1 d . . . .
C4 C 0.34415(18) 0.66832(13) 0.61366(14) 0.0285(4) Uani 1 1 d . . . .
H4A H 0.380(2) 0.6423(15) 0.6785(19) 0.043(6) Uiso 1 1 d . . . .
H4B H 0.387(2) 0.7171(16) 0.5940(18) 0.046(7) Uiso 1 1 d . . . .
H4C H 0.273(2) 0.6921(17) 0.624(2) 0.056(7) Uiso 1 1 d . . . .
C5 C 0.22950(16) 0.53275(11) 0.53821(14) 0.0257(3) Uani 1 1 d . . . .
H5A H 0.2412(16) 0.4774(13) 0.5023(15) 0.025(5) Uiso 1 1 d . . . .
H5B H 0.1569(18) 0.5548(13) 0.5069(15) 0.025(5) Uiso 1 1 d . . . .
H5C H 0.2356(16) 0.5230(13) 0.6148(16) 0.028(5) Uiso 1 1 d . . . .
C6 C 0.16865(16) 0.68260(11) 0.32906(15) 0.0261(3) Uani 1 1 d . . . .
H6A H 0.1645(18) 0.6932(14) 0.4037(17) 0.034(5) Uiso 1 1 d . . . .
H6B H 0.112(2) 0.7178(14) 0.2802(17) 0.038(6) Uiso 1 1 d . . . .
H6C H 0.2402(18) 0.6979(13) 0.3166(15) 0.026(5) Uiso 1 1 d . . . .
C7 C 0.02753(16) 0.55920(15) 0.25927(18) 0.0340(4) Uani 1 1 d . . . .
H7A H 0.0116(19) 0.5655(15) 0.1816(19) 0.040(6) Uiso 1 1 d . . . .
H7B H 0.013(2) 0.4984(16) 0.2798(18) 0.046(6) Uiso 1 1 d . . . .
H7C H -0.025(2) 0.6006(16) 0.2878(18) 0.046(6) Uiso 1 1 d . . . .
C8 C 0.45283(13) 0.56047(9) 0.21905(12) 0.0183(3) Uani 1 1 d . . . .
C9 C 0.55033(13) 0.52403(9) 0.17490(11) 0.0177(3) Uani 1 1 d . . . .
C10 C 0.64663(13) 0.58067(10) 0.17844(12) 0.0201(3) Uani 1 1 d . . . .
C11 C 0.73697(15) 0.54689(11) 0.13558(13) 0.0244(3) Uani 1 1 d . . . .
H11 H 0.7971(17) 0.5851(13) 0.1370(15) 0.027(5) Uiso 1 1 d . . . .
C12 C 0.73389(15) 0.45993(11) 0.08872(13) 0.0259(3) Uani 1 1 d . . . .
C13 C 0.63621(15) 0.40649(11) 0.08484(13) 0.0243(3) Uani 1 1 d . . . .
H13 H 0.6304(17) 0.3490(14) 0.0507(16) 0.032(5) Uiso 1 1 d . . . .
C14 C 0.54355(14) 0.43636(10) 0.12720(12) 0.0207(3) Uani 1 1 d . . . .
C15 C 0.65497(17) 0.67638(12) 0.22560(17) 0.0293(4) Uani 1 1 d . . . .
H15A H 0.729(3) 0.7015(18) 0.231(2) 0.066(8) Uiso 1 1 d . . . .
H15B H 0.604(3) 0.716(2) 0.189(2) 0.080(10) Uiso 1 1 d . . . .
H15C H 0.642(2) 0.6793(19) 0.295(2) 0.068(8) Uiso 1 1 d . . . .
C16 C 0.83203(19) 0.42603(15) 0.04128(19) 0.0380(4) Uani 1 1 d . . . .
H16A H 0.806(2) 0.3846(17) -0.016(2) 0.053(7) Uiso 1 1 d . . . .
H16B H 0.888(2) 0.3969(18) 0.094(2) 0.058(7) Uiso 1 1 d . . . .
H16C H 0.873(2) 0.4728(18) 0.014(2) 0.055(7) Uiso 1 1 d . . . .
C17 C 0.43820(17) 0.37715(11) 0.11653(16) 0.0292(4) Uani 1 1 d . . . .
H17A H 0.440(2) 0.3300(18) 0.067(2) 0.061(8) Uiso 1 1 d . . . .
H17B H 0.4291(19) 0.3528(16) 0.186(2) 0.047(6) Uiso 1 1 d . . . .
H17C H 0.367(2) 0.4106(17) 0.0872(19) 0.055(7) Uiso 1 1 d . . . .
P1 P 0.07433(4) 0.27853(3) 0.46569(4) 0.02903(11) Uani 1 1 d . . . .
F1 F -0.06214(10) 0.26259(9) 0.44296(11) 0.0473(3) Uani 1 1 d U . . .
F2 F 0.20938(11) 0.29658(10) 0.48710(11) 0.0553(4) Uani 1 1 d U . . .
F3 F 0.09506(17) 0.17146(11) 0.48948(17) 0.0637(5) Uani 0.943(3) 1 d U P A 1
F4 F 0.07415(14) 0.29502(16) 0.58887(12) 0.0778(7) Uani 0.943(3) 1 d U P A 1
F5 F 0.05219(13) 0.38435(9) 0.43900(19) 0.0680(6) Uani 0.943(3) 1 d U P A 1
F6 F 0.07520(13) 0.25806(12) 0.34251(10) 0.0485(4) Uani 0.943(3) 1 d U P A 1
F3B F 0.103(2) 0.2024(15) 0.5437(19) 0.037(5) Uani 0.057(3) 1 d U P A 2
F4B F 0.054(2) 0.373(2) 0.526(3) 0.063(8) Uani 0.057(3) 1 d U P A 2
F5B F 0.0390(19) 0.3151(17) 0.3450(17) 0.039(6) Uani 0.057(3) 1 d U P A 2
F6B F 0.060(2) 0.2006(19) 0.399(2) 0.063(8) Uani 0.057(3) 1 d U P A 2

loop_
_atom_site_aniso_label
_atom_site_aniso_U_11
_atom_site_aniso_U_22
_atom_site_aniso_U_33
_atom_site_aniso_U_23
_atom_site_aniso_U_13
_atom_site_aniso_U_12
Cl1 0.02135(18) 0.02296(17) 0.02833(19) 0.00201(14) 0.00258(14) -0.00358(14)
Cl2 0.0298(2) 0.02751(19) 0.0430(2) -0.01539(17) 0.01069(18) -0.00656(16)
O1 0.0216(5) 0.0174(4) 0.0202(5) 0.0035(4) 0.0087(4) 0.0040(4)
O2 0.0371(7) 0.0266(6) 0.0320(6) 0.0119(5) 0.0155(5) 0.0143(5)
N1 0.0229(7) 0.0182(5) 0.0182(6) -0.0002(5) 0.0044(5) 0.0004(5)
N2 0.0198(7) 0.0257(6) 0.0218(6) -0.0023(5) 0.0019(5) 0.0016(5)
C1 0.0174(7) 0.0148(6) 0.0207(7) 0.0037(5) 0.0025(5) 0.0013(5)
C2 0.0190(7) 0.0173(6) 0.0207(7) 0.0022(5) 0.0074(6) 0.0031(5)
C3 0.0225(7) 0.0204(6) 0.0194(7) -0.0022(5) 0.0068(6) -0.0011(6)
C4 0.0351(10) 0.0300(8) 0.0191(8) -0.0057(7) 0.0025(7) 0.0012(7)
C5 0.0285(9) 0.0251(7) 0.0261(8) 0.0013(6) 0.0115(7) -0.0024(6)
C6 0.0265(9) 0.0224(7) 0.0274(8) 0.0005(6) 0.0014(7) 0.0076(6)
C7 0.0182(8) 0.0411(10) 0.0403(11) -0.0073(9) 0.0005(7) 0.0005(7)
C8 0.0213(7) 0.0161(6) 0.0174(7) 0.0005(5) 0.0038(5) -0.0003(5)
C9 0.0214(7) 0.0165(6) 0.0156(6) 0.0018(5) 0.0048(5) 0.0037(5)
C10 0.0219(8) 0.0185(6) 0.0199(7) 0.0005(5) 0.0046(6) 0.0021(5)
C11 0.0220(8) 0.0261(7) 0.0259(8) -0.0002(6) 0.0067(6) 0.0017(6)
C12 0.0272(9) 0.0290(8) 0.0221(7) 0.0004(6) 0.0067(6) 0.0086(6)
C13 0.0334(9) 0.0198(7) 0.0203(7) -0.0019(6) 0.0069(6) 0.0063(6)
C14 0.0277(8) 0.0165(6) 0.0176(7) 0.0013(5) 0.0038(6) 0.0026(6)
C15 0.0286(9) 0.0219(7) 0.0389(10) -0.0085(7) 0.0103(8) -0.0030(7)
C16 0.0338(11) 0.0415(10) 0.0424(11) -0.0093(9) 0.0167(9) 0.0087(9)
C17 0.0344(10) 0.0198(7) 0.0345(9) -0.0066(7) 0.0101(8) -0.0045(7)
P1 0.0292(2) 0.0300(2) 0.0290(2) -0.00644(17) 0.00855(18) -0.00212(18)
F1 0.0320(7) 0.0532(7) 0.0586(8) 0.0016(6) 0.0138(6) -0.0122(5)
F2 0.0286(7) 0.0762(9) 0.0597(8) -0.0195(7) 0.0061(6) -0.0025(6)
F3 0.0841(13) 0.0408(8) 0.0756(14) 0.0155(9) 0.0381(11) 0.0169(8)
F4 0.0570(11) 0.1433(19) 0.0351(8) -0.0334(10) 0.0141(7) 0.0130(10)
F5 0.0462(9) 0.0263(6) 0.1307(18) 0.0010(8) 0.0167(10) -0.0035(6)
F6 0.0477(9) 0.0694(11) 0.0302(7) -0.0078(7) 0.0124(6) -0.0176(8)
F3B 0.048(9) 0.026(8) 0.034(9) 0.014(7) 0.004(7) 0.004(7)
F4B 0.063(11) 0.055(10) 0.077(11) -0.029(8) 0.029(9) -0.011(8)
F5B 0.038(9) 0.044(9) 0.041(9) 0.006(7) 0.018(7) 0.001(7)
F6B 0.066(11) 0.055(10) 0.069(11) -0.035(8) 0.015(8) 0.013(8)

loop_
_atom_type_symbol
_atom_type_description
_atom_type_scat_dispersion_real
_atom_type_scat_dispersion_imag
_atom_type_scat_source
C C 0.0033 0.0016 'International Tables Vol C Tables 4.2.6.8 and 6.1.1.4'
H H 0.0000 0.0000 'International Tables Vol C Tables 4.2.6.8 and 6.1.1.4'
Cl Cl 0.1484 0.1585 'International Tables Vol C Tables 4.2.6.8 and 6.1.1.4'
F F 0.0171 0.0103 'International Tables Vol C Tables 4.2.6.8 and 6.1.1.4'
N N 0.0061 0.0033 'International Tables Vol C Tables 4.2.6.8 and 6.1.1.4'
O O 0.0106 0.0060 'International Tables Vol C Tables 4.2.6.8 and 6.1.1.4'
P P 0.1023 0.0942 'International Tables Vol C Tables 4.2.6.8 and 6.1.1.4'

loop_
_exptl_crystal_face_index_h
_exptl_crystal_face_index_k
_exptl_crystal_face_index_l
_exptl_crystal_face_perp_dist
0 2 -1 0.3560
0 -2 1 0.3560
-2 -1 0 0.3181
2 1 0 0.2141
1 -1 -1 0.2119
-1 1 1 0.2159
-3 0 -1 0.2680
-1 -4 -7 0.2247
-8 1 2 0.2447

loop_
_geom_angle_atom_site_label_1
_geom_angle_atom_site_label_2
_geom_angle_atom_site_label_3
_geom_angle
C8 O1 C2 114.37(11)
C1 N1 C4 123.24(14)
C1 N1 C5 121.73(13)
C4 N1 C5 114.92(13)
C3 N2 C6 121.75(14)
C3 N2 C7 122.56(14)
C6 N2 C7 115.41(14)
N1 C1 Cl1 116.65(11)
N1 C1 C2 126.29(14)
C2 C1 Cl1 116.99(11)
O1 C2 C3 117.21(13)
C1 C2 O1 117.69(13)
C1 C2 C3 125.10(14)
N2 C3 Cl2 117.26(12)
N2 C3 C2 124.72(14)
C2 C3 Cl2 117.97(11)
N1 C4 H4A 110.1(14)
N1 C4 H4B 111.3(14)
N1 C4 H4C 108.8(16)
H4A C4 H4B 112(2)
H4A C4 H4C 107(2)
H4B C4 H4C 108(2)
N1 C5 H5A 108.9(12)
N1 C5 H5B 112.6(12)
N1 C5 H5C 105.8(12)
H5A C5 H5B 107.8(16)
H5A C5 H5C 111.6(16)
H5B C5 H5C 110.2(16)
N2 C6 H6A 110.7(12)
N2 C6 H6B 107.4(12)
N2 C6 H6C 107.3(12)
H6A C6 H6B 111.8(17)
H6A C6 H6C 111.5(17)
H6B C6 H6C 107.9(17)
N2 C7 H7A 107.7(13)
N2 C7 H7B 111.0(15)
N2 C7 H7C 111.0(14)
H7A C7 H7B 111.1(19)
H7A C7 H7C 108.2(19)
H7B C7 H7C 107.8(19)
O1 C8 C9 111.73(12)
O2 C8 O1 121.18(14)
O2 C8 C9 127.08(14)
C10 C9 C8 118.34(12)
C10 C9 C14 121.21(14)
C14 C9 C8 120.40(14)
C9 C10 C15 122.59(14)
C11 C10 C9 118.19(14)
C11 C10 C15 119.21(15)
C10 C11 H11 116.7(12)
C10 C11 C12 122.21(16)
C12 C11 H11 121.1(12)
C11 C12 C16 120.95(17)
C13 C12 C11 117.96(15)
C13 C12 C16 121.07(16)
C12 C13 H13 119.6(13)
C12 C13 C14 122.37(14)
C14 C13 H13 118.0(13)
C9 C14 C17 121.97(14)
C13 C14 C9 118.03(15)
C13 C14 C17 119.94(14)
C10 C15 H15A 111.6(16)
C10 C15 H15B 113.9(19)
C10 C15 H15C 114.1(17)
H15A C15 H15B 108(2)
H15A C15 H15C 105(2)
H15B C15 H15C 104(2)
C12 C16 H16A 110.9(15)
C12 C16 H16B 110.9(16)
C12 C16 H16C 114.6(15)
H16A C16 H16B 109(2)
H16A C16 H16C 107(2)
H16B C16 H16C 104(2)
C14 C17 H17A 110.3(16)
C14 C17 H17B 112.1(14)
C14 C17 H17C 112.9(14)
H17A C17 H17B 111(2)
H17A C17 H17C 104(2)
H17B C17 H17C 105.8(19)
F1 P1 F4B 87.5(10)
F2 P1 F1 178.72(8)
F2 P1 F3 91.05(9)
F2 P1 F4B 91.7(10)
F3 P1 F1 90.20(9)
F4 P1 F1 89.30(8)
F4 P1 F2 91.00(8)
F4 P1 F3 89.63(12)
F4 P1 F5 91.66(12)
F4 P1 F6 177.93(11)
F5 P1 F1 89.16(8)
F5 P1 F2 89.58(8)
F5 P1 F3 178.56(13)
F5 P1 F6 90.41(11)
F6 P1 F1 90.68(7)
F6 P1 F2 89.06(7)
F6 P1 F3 88.30(10)
F3B P1 F1 95.2(9)
F3B P1 F2 86.0(9)
F3B P1 F4B 110.8(18)
F3B P1 F5B 150.7(14)
F5B P1 F1 79.8(8)
F5B P1 F2 99.3(8)
F5B P1 F4B 97.8(16)
F6B P1 F1 77.8(12)
F6B P1 F2 102.8(12)
F6B P1 F3B 77.4(16)
F6B P1 F4B 164.0(16)
F6B P1 F5B 73.3(16)

loop_
_geom_bond_atom_site_label_1
_geom_bond_atom_site_label_2
_geom_bond_distance
Cl1 C1 1.7311(15)
Cl2 C3 1.7118(15)
O1 C2 1.4029(17)
O1 C8 1.3827(17)
O2 C8 1.1964(18)
N1 C1 1.3291(19)
N1 C4 1.463(2)
N1 C5 1.465(2)
N2 C3 1.307(2)
N2 C6 1.468(2)
N2 C7 1.472(2)
C1 C2 1.379(2)
C2 C3 1.412(2)
C4 H4A 0.92(2)
C4 H4B 0.93(2)
C4 H4C 0.95(3)
C5 H5A 0.948(19)
C5 H5B 0.93(2)
C5 H5C 0.968(19)
C6 H6A 0.97(2)
C6 H6B 0.96(2)
C6 H6C 0.92(2)
C7 H7A 0.97(2)
C7 H7B 0.94(2)
C7 H7C 0.99(2)
C8 C9 1.485(2)
C9 C10 1.402(2)
C9 C14 1.4038(19)
C10 C11 1.390(2)
C10 C15 1.507(2)
C11 H11 0.90(2)
C11 C12 1.392(2)
C12 C13 1.388(2)
C12 C16 1.502(2)
C13 H13 0.94(2)
C13 C14 1.391(2)
C14 C17 1.501(2)
C15 H15A 0.94(3)
C15 H15B 0.90(3)
C15 H15C 0.93(3)
C16 H16A 0.95(3)
C16 H16B 0.93(3)
C16 H16C 0.94(3)
C17 H17A 0.93(3)
C17 H17B 0.97(2)
C17 H17C 0.98(3)
P1 F1 1.6026(13)
P1 F2 1.5916(13)
P1 F3 1.5926(16)
P1 F4 1.5782(14)
P1 F5 1.5831(14)
P1 F6 1.5896(13)
P1 F3B 1.473(19)
P1 F4B 1.61(2)
P1 F5B 1.59(2)
P1 F6B 1.40(2)

loop_
_geom_torsion_atom_site_label_1
_geom_torsion_atom_site_label_2
_geom_torsion_atom_site_label_3
_geom_torsion_atom_site_label_4
_geom_torsion
Cl1 C1 C2 O1 22.59(17)
Cl1 C1 C2 C3 -158.64(12)
O1 C2 C3 Cl2 32.93(17)
O1 C2 C3 N2 -144.46(14)
O1 C8 C9 C10 -116.79(14)
O1 C8 C9 C14 65.63(17)
O2 C8 C9 C10 61.7(2)
O2 C8 C9 C14 -115.93(18)
N1 C1 C2 O1 -154.47(13)
N1 C1 C2 C3 24.3(2)
C1 C2 C3 Cl2 -145.84(12)
C1 C2 C3 N2 36.8(2)
C2 O1 C8 O2 -2.0(2)
C2 O1 C8 C9 176.52(12)
C4 N1 C1 Cl1 22.11(19)
C4 N1 C1 C2 -160.82(15)
C5 N1 C1 Cl1 -154.03(12)
C5 N1 C1 C2 23.0(2)
C6 N2 C3 Cl2 -160.93(12)
C6 N2 C3 C2 16.5(2)
C7 N2 C3 Cl2 12.7(2)
C7 N2 C3 C2 -169.90(16)
C8 O1 C2 C1 -104.71(15)
C8 O1 C2 C3 76.43(16)
C8 C9 C10 C11 -179.04(14)
C8 C9 C10 C15 0.3(2)
C8 C9 C14 C13 178.50(14)
C8 C9 C14 C17 1.4(2)
C9 C10 C11 C12 0.8(2)
C10 C9 C14 C13 1.0(2)
C10 C9 C14 C17 -176.15(15)
C10 C11 C12 C13 0.4(2)
C10 C11 C12 C16 178.89(17)
C11 C12 C13 C14 -1.0(2)
C12 C13 C14 C9 0.3(2)
C12 C13 C14 C17 177.46(16)
C14 C9 C10 C11 -1.5(2)
C14 C9 C10 C15 177.86(15)
C15 C10 C11 C12 -178.60(16)
C16 C12 C13 C14 -179.42(17)

loop_
_exptl_oxdiff_crystal_face_indexfrac_h
_exptl_oxdiff_crystal_face_indexfrac_k
_exptl_oxdiff_crystal_face_indexfrac_l
_exptl_oxdiff_crystal_face_x
_exptl_oxdiff_crystal_face_y
_exptl_oxdiff_crystal_face_z
-0.1623 1.5390 -1.0986 0.0000 0.0000 0.1000
0.1623 -1.5390 1.0986 -0.0000 -0.0000 -0.1000
-1.5533 -0.6257 -0.0302 0.0000 0.1000 0.0000
1.5533 0.6257 0.0302 -0.0000 -0.1000 -0.0000
0.6077 -1.1964 -1.4042 0.1000 0.0000 0.0000
-0.6077 1.1964 1.4042 -0.1000 -0.0000 -0.0000
-3.2689 0.2875 -1.1590 0.0000 0.2000 0.1000
-0.8380 -4.4981 -6.7757 0.4000 0.2000 0.1000
-7.5911 1.4289 1.5890 -0.2000 0.4000 0.1000
